data_4344967
loop_
_publ_author_name
'Sommer, Michael G.'
'Marx, Raphael'
'Schweinfurth, David'
'Rechkemmer, Yvonne'
'Neugebauer, Petr'
'van der Meer, Margarethe'
'Hohloch, Stephan'
'Demeshko, Serhiy'
'Meyer, Franc'
'van Slageren, Joris'
'Sarkar, Biprajit'

_publ_section_title
;
 Control of Complex Formation through Peripheral Substituents in
 Click-Tripodal Ligands: Structural Diversity in Homo- and Heterodinuclear
 Cobalt-Azido Complexes.
;
_journal_issue 1
_journal_name_full 'Inorganic chemistry'
_journal_page_first 402
_journal_page_last 413
_journal_paper_doi 10.1021/acs.inorgchem.6b02330
_journal_volume 56
_journal_year 2017
_chemical_formula_sum 'C66 H69 Cl2 Cu2 N29 O8'
_chemical_formula_weight 1594.48
_chemical_name_systematic
;
 ?
;
_space_group_IT_number 14
_symmetry_cell_setting monoclinic
_symmetry_space_group_name_Hall '-P 2yn'
_symmetry_space_group_name_H-M 'P 1 21/n 1'
_atom_sites_solution_hydrogens geom
_atom_sites_solution_primary direct
_atom_sites_solution_secondary difmap
_audit_creation_method SHELXL-97
_cell_angle_alpha 90.00
_cell_angle_beta 91.070(3)
_cell_angle_gamma 90.00
_cell_formula_units_Z 2
_cell_length_a 11.9577(6)
_cell_length_b 25.9892(14)
_cell_length_c 12.0161(6)
_cell_measurement_reflns_used 7596
_cell_measurement_temperature 110(2)
_cell_measurement_theta_max 28.40
_cell_measurement_theta_min 1.57
_cell_volume 3733.6(3)
_computing_cell_refinement 'Bruker ApexII suite, 2008'
_computing_data_collection 'Bruker ApexII suite, 2008'
_computing_data_reduction 'Bruker ApexII suite, 2008'
_computing_structure_refinement 'SHELXL-97 (Sheldrick, 2008)'
_diffrn_ambient_temperature 110(2)
_diffrn_measured_fraction_theta_full 0.994
_diffrn_measured_fraction_theta_max 0.994
_diffrn_measurement_device_type 'Bruker Kappa ApexII duo'
_diffrn_measurement_method 'omega psi scans'
_diffrn_radiation_monochromator graphite
_diffrn_radiation_source 'fine-focus sealed tube'
_diffrn_radiation_type MoK\a
_diffrn_radiation_wavelength 0.71073
_diffrn_reflns_av_R_equivalents 0.0318
_diffrn_reflns_av_sigmaI/netI 0.0235
_diffrn_reflns_limit_h_max 15
_diffrn_reflns_limit_h_min -14
_diffrn_reflns_limit_k_max 34
_diffrn_reflns_limit_k_min -34
_diffrn_reflns_limit_l_max 16
_diffrn_reflns_limit_l_min -16
_diffrn_reflns_number 67219
_diffrn_reflns_theta_full 28.40
_diffrn_reflns_theta_max 28.40
_diffrn_reflns_theta_min 1.57
_exptl_absorpt_coefficient_mu 0.715
_exptl_absorpt_correction_T_max 0.968
_exptl_absorpt_correction_T_min 0.868
_exptl_absorpt_correction_type numerical
_exptl_absorpt_process_details 'Blessing, 1995'
_exptl_crystal_colour green
_exptl_crystal_density_diffrn 1.418
_exptl_crystal_density_method 'not measured'
_exptl_crystal_description plate
_exptl_crystal_F_000 1648
_exptl_crystal_size_max 0.31
_exptl_crystal_size_mid 0.27
_exptl_crystal_size_min 0.09
_refine_diff_density_max 1.601
_refine_diff_density_min -0.445
_refine_diff_density_rms 0.078
_refine_ls_extinction_method none
_refine_ls_goodness_of_fit_ref 1.046
_refine_ls_hydrogen_treatment constr
_refine_ls_matrix_type full
_refine_ls_number_parameters 498
_refine_ls_number_reflns 9319
_refine_ls_number_restraints 0
_refine_ls_restrained_S_all 1.046
_refine_ls_R_factor_all 0.0578
_refine_ls_R_factor_gt 0.0435
_refine_ls_shift/su_max 0.017
_refine_ls_shift/su_mean 0.000
_refine_ls_structure_factor_coef Fsqd
_refine_ls_weighting_details 'calc w=1/[\s^2^(Fo^2^)+(0.0623P)^2^+4.4092P] where P=(Fo^2^+2Fc^2^)/3'
_refine_ls_weighting_scheme calc
_refine_ls_wR_factor_gt 0.1173
_refine_ls_wR_factor_ref 0.1278
_reflns_number_gt 7596
_reflns_number_total 9319
_reflns_threshold_expression >2\s(I)
_cod_data_source_file ic6b02330_si_002.cif
_cod_data_source_block sarb01
_cod_depositor_comments 'Adding full bibliography for 4344962--4344968.cif.'
_cod_original_sg_symbol_H-M P2(1)/n
_cod_database_code 4344967

loop_
_symmetry_equiv_pos_as_xyz
'x, y, z'
'-x+1/2, y+1/2, -z+1/2'
'-x, -y, -z'
'x-1/2, -y-1/2, z-1/2'

loop_
_atom_site_label
_atom_site_type_symbol
_atom_site_fract_x
_atom_site_fract_y
_atom_site_fract_z
_atom_site_U_iso_or_equiv
_atom_site_adp_type
_atom_site_occupancy
_atom_site_symmetry_multiplicity
_atom_site_calc_flag
_atom_site_refinement_flags
Cu01 Cu 0.31719(2) 0.231373(10) 0.44144(2) 0.01878(8) Uani 1 1 d .
Cl1 Cl 0.74602(5) 0.06960(2) 0.44181(5) 0.02943(13) Uani 1 1 d .
N1 N 0.46289(15) 0.18486(7) 0.44460(16) 0.0233(4) Uani 1 1 d .
N22 N 0.41580(17) 0.26392(8) 0.11972(16) 0.0258(4) Uani 1 1 d .
N10 N 0.24934(15) 0.16125(7) 0.47447(15) 0.0200(4) Uani 1 1 d .
N21 N 0.33310(16) 0.26675(8) 0.19320(16) 0.0240(4) Uani 1 1 d .
N32 N 0.49867(18) 0.31104(9) 0.68887(16) 0.0296(4) Uani 1 1 d .
N12 N 0.16183(16) 0.09433(7) 0.52208(15) 0.0217(4) Uani 1 1 d .
N2 N 0.17759(16) 0.26897(8) 0.44363(16) 0.0241(4) Uani 1 1 d .
N31 N 0.41558(17) 0.31370(8) 0.61282(16) 0.0263(4) Uani 1 1 d .
N3 N 0.16918(17) 0.30966(8) 0.39633(18) 0.0297(4) Uani 1 1 d .
O3 O 0.7171(2) 0.12103(9) 0.4578(3) 0.0726(8) Uani 1 1 d .
N20 N 0.37471(15) 0.24645(8) 0.28557(15) 0.0221(4) Uani 1 1 d .
O4 O 0.7915(2) 0.04672(10) 0.5421(2) 0.0596(6) Uani 1 1 d .
C32 C 0.5517(2) 0.26550(10) 0.6866(2) 0.0303(5) Uani 1 1 d .
H32 H 0.6115 0.2548 0.7315 0.036 Uiso 1 1 calc R
N30 N 0.41605(16) 0.26898(7) 0.56115(16) 0.0237(4) Uani 1 1 d .
N11 N 0.15294(15) 0.14532(7) 0.51407(15) 0.0202(4) Uani 1 1 d .
O1 O 0.6490(2) 0.04101(10) 0.4129(3) 0.0831(11) Uani 1 1 d .
C24 C 0.3610(2) 0.23839(11) -0.0719(2) 0.0302(5) Uani 1 1 d .
C34 C 0.6059(2) 0.39199(10) 0.72413(19) 0.0295(5) Uani 1 1 d .
O2 O 0.8288(3) 0.06481(14) 0.3628(3) 0.0897(11) Uani 1 1 d .
C14 C 0.05227(19) 0.07499(9) 0.68880(19) 0.0237(4) Uani 1 1 d .
C13 C 0.0683(2) 0.06433(9) 0.56670(19) 0.0259(5) Uani 1 1 d .
H13A H 0.0827 0.0279 0.5563 0.031 Uiso 1 1 calc R
H13B H 0.0001 0.0729 0.5258 0.031 Uiso 1 1 calc R
C30 C 0.50894(19) 0.18528(9) 0.5603(2) 0.0266(5) Uani 1 1 d .
H30A H 0.4676 0.1615 0.6063 0.032 Uiso 1 1 calc R
H30B H 0.5868 0.1748 0.5610 0.032 Uiso 1 1 calc R
C31 C 0.49855(19) 0.23847(9) 0.60380(19) 0.0254(5) Uani 1 1 d .
C19 C -0.0293(2) 0.10883(10) 0.7232(2) 0.0299(5) Uani 1 1 d .
H19 H -0.0761 0.1246 0.6708 0.036 Uiso 1 1 calc R
C37 C 0.7654(3) 0.46398(12) 0.6638(2) 0.0415(6) Uani 1 1 d .
H37 H 0.8188 0.4882 0.6441 0.050 Uiso 1 1 calc R
C21 C 0.48165(19) 0.23056(9) 0.2709(2) 0.0244(4) Uani 1 1 d .
C22 C 0.5084(2) 0.24206(10) 0.1630(2) 0.0273(5) Uani 1 1 d .
H22 H 0.5758 0.2360 0.1278 0.033 Uiso 1 1 calc R
C25 C 0.3844(3) 0.18732(12) -0.0502(2) 0.0445(7) Uani 1 1 d .
H25 H 0.4234 0.1782 0.0145 0.053 Uiso 1 1 calc R
C12 C 0.26294(19) 0.07733(9) 0.48902(19) 0.0253(5) Uani 1 1 d .
H12 H 0.2888 0.0436 0.4875 0.030 Uiso 1 1 calc R
C10 C 0.43064(19) 0.13182(9) 0.4100(2) 0.0274(5) Uani 1 1 d .
H10A H 0.4855 0.1072 0.4375 0.033 Uiso 1 1 calc R
H10B H 0.4266 0.1294 0.3295 0.033 Uiso 1 1 calc R
C11 C 0.31852(18) 0.12084(9) 0.45837(19) 0.0231(4) Uani 1 1 d .
C20 C 0.54442(18) 0.20750(10) 0.3661(2) 0.0264(5) Uani 1 1 d .
H20A H 0.5889 0.2337 0.4037 0.032 Uiso 1 1 calc R
H20B H 0.5944 0.1810 0.3397 0.032 Uiso 1 1 calc R
C23 C 0.3986(2) 0.28112(11) 0.0051(2) 0.0326(6) Uani 1 1 d .
H23A H 0.4679 0.2955 -0.0218 0.039 Uiso 1 1 calc R
H23B H 0.3428 0.3082 0.0035 0.039 Uiso 1 1 calc R
C29 C 0.3055(2) 0.25176(13) -0.1704(2) 0.0360(6) Uani 1 1 d .
H29 H 0.2907 0.2862 -0.1861 0.043 Uiso 1 1 calc R
C38 C 0.7867(2) 0.41205(11) 0.6498(2) 0.0362(6) Uani 1 1 d .
H38 H 0.8539 0.4012 0.6200 0.043 Uiso 1 1 calc R
C33 C 0.5187(2) 0.35454(11) 0.7646(2) 0.0364(6) Uani 1 1 d .
H33A H 0.5424 0.3413 0.8367 0.044 Uiso 1 1 calc R
H33B H 0.4489 0.3729 0.7744 0.044 Uiso 1 1 calc R
C16 C 0.1079(3) 0.06187(12) 0.8797(2) 0.0426(7) Uani 1 1 d .
H16 H 0.1541 0.0459 0.9324 0.051 Uiso 1 1 calc R
C15 C 0.1212(2) 0.05129(10) 0.7678(2) 0.0324(5) Uani 1 1 d .
H15 H 0.1762 0.0284 0.7455 0.039 Uiso 1 1 calc R
C28 C 0.2721(2) 0.21408(15) -0.2450(2) 0.0442(7) Uani 1 1 d .
H28 H 0.2353 0.2233 -0.3109 0.053 Uiso 1 1 calc R
C39 C 0.7067(2) 0.37620(10) 0.6806(2) 0.0345(6) Uani 1 1 d .
H39 H 0.7210 0.3413 0.6718 0.041 Uiso 1 1 calc R
C27 C 0.2930(3) 0.16318(15) -0.2224(2) 0.0500(8) Uani 1 1 d .
H27 H 0.2693 0.1379 -0.2722 0.060 Uiso 1 1 calc R
C36 C 0.6648(3) 0.47987(12) 0.7070(3) 0.0461(7) Uani 1 1 d .
H36 H 0.6506 0.5148 0.7162 0.055 Uiso 1 1 calc R
C18 C -0.0417(3) 0.11942(11) 0.8358(2) 0.0388(6) Uani 1 1 d .
H18 H -0.0964 0.1424 0.8584 0.047 Uiso 1 1 calc R
C35 C 0.5851(3) 0.44398(11) 0.7367(2) 0.0386(6) Uani 1 1 d .
H35 H 0.5173 0.4549 0.7652 0.046 Uiso 1 1 calc R
C26 C 0.3497(4) 0.14961(14) -0.1251(3) 0.0577(10) Uani 1 1 d .
H26 H 0.3646 0.1152 -0.1099 0.069 Uiso 1 1 calc R
C17 C 0.0267(3) 0.09583(12) 0.9137(2) 0.0421(7) Uani 1 1 d .
H17 H 0.0182 0.1028 0.9890 0.051 Uiso 1 1 calc R
N4 N 0.1553(3) 0.34807(11) 0.3521(3) 0.0576(8) Uani 1 1 d .
N100 N 0.5788(3) 0.12534(12) 0.1554(3) 0.0678(9) Uani 1 1 d .
C100 C 0.6496(3) 0.10199(12) 0.1202(3) 0.0490(8) Uani 1 1 d .
C101 C 0.7415(4) 0.07226(16) 0.0753(3) 0.0638(10) Uani 1 1 d .
H10C H 0.7572 0.0842 0.0017 0.096 Uiso 1 1 calc R
H10D H 0.7211 0.0366 0.0726 0.096 Uiso 1 1 calc R
H10E H 0.8067 0.0765 0.1222 0.096 Uiso 1 1 calc R
C201 C 0.4677(7) -0.0467(3) 0.3031(6) 0.062(2) Uani 0.50 1 d P
H20C H 0.4256 -0.0180 0.3302 0.093 Uiso 0.50 1 calc PR
H20D H 0.5203 -0.0576 0.3595 0.093 Uiso 0.50 1 calc PR
H20E H 0.4177 -0.0745 0.2850 0.093 Uiso 0.50 1 calc PR
C200 C 0.5261(7) -0.0317(3) 0.2061(8) 0.064(2) Uani 0.50 1 d P
N200 N 0.5666(8) -0.0224(3) 0.1293(13) 0.143(6) Uani 0.50 1 d P

loop_
_atom_site_aniso_label
_atom_site_aniso_U_11
_atom_site_aniso_U_22
_atom_site_aniso_U_33
_atom_site_aniso_U_23
_atom_site_aniso_U_13
_atom_site_aniso_U_12
Cu01 0.01473(13) 0.02346(14) 0.01821(13) -0.00125(10) 0.00225(9) 0.00113(10)
Cl1 0.0218(3) 0.0266(3) 0.0399(3) -0.0017(2) -0.0005(2) 0.0016(2)
N1 0.0168(9) 0.0264(10) 0.0269(9) -0.0010(8) 0.0034(7) 0.0004(7)
N22 0.0258(10) 0.0310(10) 0.0208(9) -0.0025(8) 0.0073(7) -0.0082(8)
N10 0.0169(8) 0.0242(9) 0.0190(8) -0.0015(7) 0.0012(6) 0.0004(7)
N21 0.0237(10) 0.0280(10) 0.0204(9) -0.0013(7) 0.0062(7) -0.0034(8)
N32 0.0317(11) 0.0350(11) 0.0217(9) 0.0001(8) -0.0072(8) -0.0067(9)
N12 0.0209(9) 0.0229(9) 0.0212(9) -0.0024(7) 0.0004(7) -0.0021(7)
N2 0.0199(9) 0.0293(10) 0.0232(9) 0.0019(8) 0.0050(7) 0.0046(8)
N31 0.0294(10) 0.0288(10) 0.0204(9) -0.0018(8) -0.0049(8) -0.0028(8)
N3 0.0260(10) 0.0318(11) 0.0317(11) -0.0014(9) 0.0101(8) 0.0050(8)
O3 0.0640(17) 0.0335(12) 0.120(2) -0.0196(14) -0.0107(16) 0.0163(11)
N20 0.0197(9) 0.0254(9) 0.0213(9) -0.0018(7) 0.0048(7) -0.0019(7)
O4 0.0611(16) 0.0602(15) 0.0569(14) 0.0077(12) -0.0176(12) -0.0027(12)
C32 0.0245(12) 0.0393(14) 0.0269(12) 0.0065(10) -0.0075(9) -0.0047(10)
N30 0.0226(9) 0.0263(10) 0.0220(9) -0.0005(7) -0.0041(7) 0.0002(7)
N11 0.0188(9) 0.0233(9) 0.0186(8) 0.0005(7) 0.0007(7) -0.0016(7)
O1 0.0563(16) 0.0481(15) 0.143(3) 0.0253(16) -0.0509(18) -0.0213(12)
C24 0.0241(12) 0.0458(15) 0.0211(11) -0.0017(10) 0.0089(9) -0.0096(10)
C34 0.0327(13) 0.0362(13) 0.0194(10) -0.0029(9) -0.0061(9) -0.0057(10)
O2 0.085(2) 0.099(2) 0.087(2) 0.0024(18) 0.0532(18) 0.0204(18)
C14 0.0229(11) 0.0222(10) 0.0262(11) 0.0010(9) 0.0033(8) -0.0046(9)
C13 0.0233(11) 0.0257(11) 0.0287(11) -0.0007(9) 0.0020(9) -0.0076(9)
C30 0.0194(11) 0.0289(12) 0.0315(12) 0.0038(9) -0.0026(9) 0.0023(9)
C31 0.0200(11) 0.0311(12) 0.0250(11) 0.0050(9) -0.0029(8) -0.0014(9)
C19 0.0300(12) 0.0256(12) 0.0342(13) 0.0044(10) 0.0036(10) 0.0011(10)
C37 0.0455(16) 0.0391(15) 0.0401(15) 0.0022(12) 0.0048(12) -0.0100(13)
C21 0.0188(10) 0.0265(11) 0.0281(11) -0.0049(9) 0.0067(8) -0.0044(9)
C22 0.0225(11) 0.0329(13) 0.0267(11) -0.0074(9) 0.0094(9) -0.0081(9)
C25 0.065(2) 0.0451(17) 0.0237(12) 0.0027(11) -0.0077(12) -0.0214(15)
C12 0.0241(11) 0.0230(11) 0.0286(11) -0.0036(9) 0.0006(9) 0.0016(9)
C10 0.0212(11) 0.0261(11) 0.0352(13) -0.0053(10) 0.0067(9) 0.0016(9)
C11 0.0192(10) 0.0245(11) 0.0257(11) -0.0034(8) 0.0021(8) 0.0015(8)
C20 0.0156(10) 0.0311(12) 0.0327(12) -0.0018(10) 0.0067(9) -0.0009(9)
C23 0.0366(14) 0.0393(14) 0.0224(11) 0.0033(10) 0.0086(10) -0.0106(11)
C29 0.0202(12) 0.0592(17) 0.0287(13) -0.0027(12) 0.0059(9) 0.0072(11)
C38 0.0344(14) 0.0421(15) 0.0322(13) -0.0017(11) 0.0022(11) -0.0013(11)
C33 0.0431(15) 0.0455(16) 0.0207(11) -0.0077(11) -0.0038(10) -0.0148(12)
C16 0.0467(17) 0.0488(17) 0.0320(14) 0.0036(12) -0.0059(12) 0.0001(13)
C15 0.0304(13) 0.0333(13) 0.0335(13) -0.0004(10) 0.0001(10) 0.0031(10)
C28 0.0212(13) 0.083(2) 0.0283(13) -0.0085(14) -0.0003(10) 0.0013(13)
C39 0.0398(15) 0.0304(13) 0.0332(13) -0.0038(10) -0.0006(11) -0.0001(11)
C27 0.0499(18) 0.073(2) 0.0273(13) -0.0132(14) 0.0023(12) -0.0293(17)
C36 0.0551(19) 0.0293(14) 0.0541(18) 0.0000(13) 0.0113(15) -0.0004(13)
C18 0.0417(15) 0.0338(14) 0.0415(15) -0.0030(12) 0.0149(12) 0.0010(12)
C35 0.0396(15) 0.0398(15) 0.0364(14) -0.0030(12) 0.0046(11) 0.0027(12)
C26 0.090(3) 0.0500(19) 0.0325(15) -0.0027(13) -0.0052(16) -0.0284(19)
C17 0.0533(18) 0.0454(16) 0.0280(13) -0.0057(12) 0.0078(12) -0.0072(14)
N4 0.0584(18) 0.0399(15) 0.076(2) 0.0218(14) 0.0291(15) 0.0180(13)
N100 0.088(2) 0.0517(18) 0.064(2) -0.0014(15) 0.0305(18) 0.0188(17)
C100 0.070(2) 0.0357(16) 0.0421(16) -0.0007(13) 0.0154(15) 0.0028(15)
C101 0.069(2) 0.062(2) 0.062(2) -0.0046(18) 0.0207(19) 0.0112(19)
C201 0.066(5) 0.062(5) 0.058(4) 0.018(4) -0.024(4) 0.004(4)
C200 0.053(4) 0.028(3) 0.112(7) 0.012(4) 0.027(4) 0.017(3)
N200 0.103(7) 0.035(4) 0.295(16) 0.001(6) 0.123(9) 0.001(4)

loop_
_atom_type_symbol
_atom_type_description
_atom_type_scat_dispersion_real
_atom_type_scat_dispersion_imag
_atom_type_scat_source
C C 0.0033 0.0016 'International Tables Vol C Tables 4.2.6.8 and 6.1.1.4'
H H 0.0000 0.0000 'International Tables Vol C Tables 4.2.6.8 and 6.1.1.4'
N N 0.0061 0.0033 'International Tables Vol C Tables 4.2.6.8 and 6.1.1.4'
O O 0.0106 0.0060 'International Tables Vol C Tables 4.2.6.8 and 6.1.1.4'
Cl Cl 0.1484 0.1585 'International Tables Vol C Tables 4.2.6.8 and 6.1.1.4'
Cu Cu 0.3201 1.2651 'International Tables Vol C Tables 4.2.6.8 and 6.1.1.4'

loop_
_geom_angle_atom_site_label_1
_geom_angle_atom_site_label_2
_geom_angle_atom_site_label_3
_geom_angle
N2 Cu01 N10 95.87(8)
N2 Cu01 N20 102.75(8)
N10 Cu01 N20 119.46(7)
N2 Cu01 N30 103.40(8)
N10 Cu01 N30 120.47(7)
N20 Cu01 N30 110.21(8)
N2 Cu01 N1 175.22(8)
N10 Cu01 N1 79.43(7)
N20 Cu01 N1 80.52(8)
N30 Cu01 N1 78.46(8)
O2 Cl1 O3 111.2(2)
O2 Cl1 O1 112.1(2)
O3 Cl1 O1 109.40(17)
O2 Cl1 O4 105.8(2)
O3 Cl1 O4 111.74(18)
O1 Cl1 O4 106.48(16)
C30 N1 C10 110.96(19)
C30 N1 C20 110.74(18)
C10 N1 C20 110.96(18)
C30 N1 Cu01 107.62(14)
C10 N1 Cu01 108.32(14)
C20 N1 Cu01 108.10(14)
N21 N22 C22 112.47(19)
N21 N22 C23 120.8(2)
C22 N22 C23 126.6(2)
N11 N10 C11 110.36(18)
N11 N10 Cu01 134.72(15)
C11 N10 Cu01 114.82(15)
N20 N21 N22 105.15(18)
N31 N32 C32 112.1(2)
N31 N32 C33 119.6(2)
C32 N32 C33 128.3(2)
N11 N12 C12 111.94(18)
N11 N12 C13 119.50(18)
C12 N12 C13 128.5(2)
N3 N2 Cu01 120.11(16)
N30 N31 N32 105.45(19)
N4 N3 N2 176.4(3)
N21 N20 C21 110.72(18)
N21 N20 Cu01 136.03(15)
C21 N20 Cu01 113.22(15)
N32 C32 C31 104.7(2)
N31 N30 C31 110.27(19)
N31 N30 Cu01 136.91(15)
C31 N30 Cu01 112.62(15)
N10 N11 N12 105.58(17)
C25 C24 C29 119.5(3)
C25 C24 C23 122.3(2)
C29 C24 C23 118.0(3)
C35 C34 C39 119.4(2)
C35 C34 C33 117.8(3)
C39 C34 C33 122.7(3)
C19 C14 C15 119.4(2)
C19 C14 C13 120.7(2)
C15 C14 C13 119.9(2)
N12 C13 C14 111.59(18)
C31 C30 N1 107.72(19)
N30 C31 C32 107.4(2)
N30 C31 C30 118.4(2)
C32 C31 C30 134.0(2)
C14 C19 C18 120.4(2)
C36 C37 C38 120.0(3)
N20 C21 C22 107.0(2)
N20 C21 C20 119.1(2)
C22 C21 C20 133.8(2)
N22 C22 C21 104.6(2)
C24 C25 C26 119.9(3)
N12 C12 C11 104.5(2)
N1 C10 C11 107.27(18)
N10 C11 C12 107.6(2)
N10 C11 C10 117.5(2)
C12 C11 C10 134.9(2)
C21 C20 N1 108.68(18)
N22 C23 C24 112.9(2)
C28 C29 C24 120.2(3)
C37 C38 C39 119.5(3)
N32 C33 C34 113.7(2)
C17 C16 C15 120.6(3)
C16 C15 C14 119.9(3)
C27 C28 C29 120.4(3)
C34 C39 C38 120.6(3)
C28 C27 C26 119.7(3)
C37 C36 C35 120.2(3)
C17 C18 C19 120.0(3)
C34 C35 C36 120.2(3)
C27 C26 C25 120.2(3)
C18 C17 C16 119.8(3)
N100 C100 C101 179.5(5)
N200 C200 C201 175.8(12)

loop_
_geom_bond_atom_site_label_1
_geom_bond_atom_site_label_2
_geom_bond_distance
Cu01 N2 1.9348(19)
Cu01 N10 2.0368(19)
Cu01 N20 2.0453(19)
Cu01 N30 2.0876(19)
Cu01 N1 2.1203(19)
Cl1 O2 1.390(3)
Cl1 O3 1.395(2)
Cl1 O1 1.416(2)
Cl1 O4 1.441(2)
N1 C30 1.486(3)
N1 C10 1.489(3)
N1 C20 1.490(3)
N22 N21 1.340(3)
N22 C22 1.341(3)
N22 C23 1.459(3)
N10 N11 1.322(3)
N10 C11 1.353(3)
N21 N20 1.318(3)
N32 N31 1.339(3)
N32 C32 1.343(3)
N32 C33 1.468(3)
N12 N11 1.333(3)
N12 C12 1.354(3)
N12 C13 1.473(3)
N2 N3 1.204(3)
N31 N30 1.318(3)
N3 N4 1.142(3)
N20 C21 1.358(3)
C32 C31 1.366(3)
N30 C31 1.359(3)
C24 C25 1.380(4)
C24 C29 1.391(4)
C24 C23 1.508(4)
C34 C35 1.383(4)
C34 C39 1.385(4)
C34 C33 1.514(4)
C14 C19 1.382(3)
C14 C15 1.390(3)
C14 C13 1.509(3)
C30 C31 1.484(3)
C19 C18 1.391(4)
C37 C36 1.383(4)
C37 C38 1.384(4)
C21 C22 1.374(3)
C21 C20 1.483(3)
C25 C26 1.389(4)
C12 C11 1.366(3)
C10 C11 1.499(3)
C29 C28 1.381(4)
C38 C39 1.390(4)
C16 C17 1.380(4)
C16 C15 1.384(4)
C28 C27 1.372(5)
C27 C26 1.387(5)
C36 C35 1.385(4)
C18 C17 1.376(4)
N100 C100 1.130(4)
C100 C101 1.455(5)
C201 C200 1.424(11)
C200 N200 1.078(13)
